data_7014839
loop_
_publ_author_name
'Constable, Edwin C.'
'Harris, Kate'
'Housecroft, Catherine E.'
'Neuburger, Markus'

_publ_section_title
;
 When is a metallopolymer not a metallopolymer? When it is a
 metallomacrocycle.
;
_journal_issue 7
_journal_name_full 'Dalton transactions (Cambridge, England : 2003)'
_journal_page_first 1524
_journal_page_last 1534
_journal_paper_doi 10.1039/c0dt01216e
_journal_volume 40
_journal_year 2011
_chemical_formula_moiety 'C76 H72 Co2 N12 O10, 6(C2 H3 N), 4(F6 P)'
_chemical_formula_sum 'C88 H90 Co2 F24 N18 O10 P4'
_chemical_formula_weight 2257.51
_space_group_IT_number 2
_symmetry_cell_setting triclinic
_symmetry_space_group_name_Hall '-P 1'
_symmetry_space_group_name_H-M 'P -1'
_atom_sites_solution_hydrogens geom
_atom_sites_solution_primary direct
_audit_creation_date 07-04-11
_audit_creation_method CRYSTALS_ver_12.84
_cell_angle_alpha 101.324(3)
_cell_angle_beta 111.052(2)
_cell_angle_gamma 110.394(3)
_cell_formula_units_Z 1
_cell_length_a 13.6827(7)
_cell_length_b 14.7422(6)
_cell_length_c 15.2050(7)
_cell_measurement_reflns_used 9399
_cell_measurement_temperature 173
_cell_measurement_theta_max 26
_cell_measurement_theta_min 1
_cell_volume 2495.1(2)
_computing_cell_refinement 'DENZO/SCALEPACK (Otwinowski & Minor, 1997)'
_computing_data_collection 'COLLECT (Nonius, 1997-2001).'
_computing_data_reduction 'DENZO/SCALEPACK (Otwinowski & Minor, 1997)'
_computing_molecular_graphics 'CAMERON (Watkin et al., 1996)'
_computing_publication_material 'CRYSTALS (Betteridge et al., 2003)'
_computing_structure_refinement 'CRYSTALS (Betteridge et al., 2003)'
_computing_structure_solution 'SIR92 (Altomare et al., 1994)'
_diffrn_ambient_temperature 173
_diffrn_measured_fraction_theta_full 0.996
_diffrn_measured_fraction_theta_max 0.991
_diffrn_measurement_device_type 'Nonius KappaCCD'
_diffrn_measurement_method '\f & \w scans'
_diffrn_radiation_monochromator graphite
_diffrn_radiation_type 'Mo K\a'
_diffrn_radiation_wavelength 0.71073
_diffrn_reflns_av_R_equivalents 0.055
_diffrn_reflns_limit_h_max 16
_diffrn_reflns_limit_h_min -16
_diffrn_reflns_limit_k_max 18
_diffrn_reflns_limit_k_min -18
_diffrn_reflns_limit_l_max 18
_diffrn_reflns_limit_l_min -18
_diffrn_reflns_number 18344
_diffrn_reflns_theta_full 25.562
_diffrn_reflns_theta_max 26.084
_diffrn_reflns_theta_min 2.175
_diffrn_standards_number 0
_exptl_absorpt_coefficient_mu 0.507
_exptl_absorpt_correction_T_max 0.97
_exptl_absorpt_correction_T_min 0.96
_exptl_absorpt_correction_type multi-scan
_exptl_absorpt_process_details 'DENZO/SCALEPACK (Otwinowski & Minor, 1997)'
_exptl_crystal_colour red
_exptl_crystal_density_diffrn 1.502
_exptl_crystal_description block
_exptl_crystal_F_000 1154
_exptl_crystal_size_max 0.31
_exptl_crystal_size_mid 0.08
_exptl_crystal_size_min 0.06
_refine_diff_density_max 1.36
_refine_diff_density_min -0.57
_refine_ls_extinction_method None
_refine_ls_goodness_of_fit_ref 1.0280
_refine_ls_hydrogen_treatment noref
_refine_ls_matrix_type full
_refine_ls_number_parameters 667
_refine_ls_number_reflns 5739
_refine_ls_number_restraints 1660
_refine_ls_R_factor_all 0.1579
_refine_ls_R_factor_gt 0.0957
_refine_ls_shift/su_max 0.012488
_refine_ls_structure_factor_coef F
_refine_ls_weighting_details
;
Method, part 1, Chebychev polynomial, (Watkin, 1994, Prince, 1982)
[weight] = 1.0/[A~0~*T~0~(x)+A~1~*T~1~(x) ... +A~n-1~]*T~n-1~(x)]
where A~i~ are the Chebychev coefficients listed below and x= Fcalc/Fmax
Method = Robust Weighting (Prince, 1982)
W = [weight] * [1-(deltaF/6*sigmaF)^2^]^2^
A~i~ are:
1.57 1.68 1.05
;
_refine_ls_weighting_scheme calc
_refine_ls_wR_factor_all 0.1326
_refine_ls_wR_factor_gt 0.0897
_refine_ls_wR_factor_ref 0.0897
_reflns_limit_h_max 15
_reflns_limit_h_min -16
_reflns_limit_k_max 17
_reflns_limit_k_min -18
_reflns_limit_l_max 18
_reflns_limit_l_min 0
_reflns_number_gt 5739
_reflns_number_total 9806
_reflns_threshold_expression I>1.0\s(I)
_oxford_diffrn_Wilson_B_factor 0.00
_oxford_diffrn_Wilson_scale 0.00
_oxford_refine_ls_scale 0.2345(7)
_oxford_structure_analysis_title '4101238 kh100_173k'
_cod_data_source_file C0DT01216E.TXT
_cod_data_source_block kh100
_cod_depositor_comments
;
The following automatic conversions were performed:
'_symmetry_cell_setting' value 'Triclinic' changed to 'triclinic'
according to '/home/saulius/struct/CIF-dictionaries/cif_core.dic'
dictionary named 'cif_core.dic' version 2.4.1 from 2010-06-29.

Automatic conversion script
Id: cif_fix_enum 1555 2011-01-17 13:19:09Z saulius 
;
_cod_original_sg_symbol_H-M 'P -1 '
_cod_database_code 7014839

loop_
_symmetry_equiv_pos_as_xyz
x,y,z
-x,-y,-z

loop_
_atom_site_label
_atom_site_type_symbol
_atom_site_fract_x
_atom_site_fract_y
_atom_site_fract_z
_atom_site_U_iso_or_equiv
_atom_site_occupancy
_atom_site_adp_type
_atom_site_refinement_flags_posn
_atom_site_refinement_flags_adp
_atom_site_refinement_flags_occupancy
_atom_site_disorder_assembly
_atom_site_disorder_group
_atom_site_attached_hydrogens
Co1 Co 0.43102(5) 0.75544(5) 0.66462(5) 0.0480 1.0000 Uani . . . . . .
N1 N 0.5692(3) 0.7900(3) 0.8073(3) 0.0526 1.0000 Uani . . . . . .
N2 N 0.3811(3) 0.8134(3) 0.7608(3) 0.0453 1.0000 Uani . . . . . .
N3 N 0.2700(3) 0.7498(3) 0.5657(3) 0.0465 1.0000 Uani . . . . . .
N4 N 0.5329(3) 0.8810(3) 0.6358(3) 0.0567 1.0000 Uani . . . . . .
N5 N 0.4517(3) 0.6821(3) 0.5520(3) 0.0487 1.0000 Uani . . . . . .
N6 N 0.3543(4) 0.5964(3) 0.6504(3) 0.0568 1.0000 Uani . . . . . .
C1 C 0.6645(4) 0.7738(4) 0.8250(4) 0.0616 1.0000 Uani . . . . . .
C2 C 0.7421(5) 0.7865(5) 0.9192(5) 0.0688 1.0000 Uani . . . . . .
C3 C 0.7227(5) 0.8199(5) 1.0005(4) 0.0698 1.0000 Uani . . . . . .
C4 C 0.6282(4) 0.8387(4) 0.9843(4) 0.0595 1.0000 Uani . . . . . .
C5 C 0.5526(4) 0.8230(4) 0.8860(4) 0.0502 1.0000 Uani . . . . . .
C6 C 0.4451(4) 0.8386(3) 0.8612(3) 0.0457 1.0000 Uani . . . . . .
C7 C 0.4083(4) 0.8683(4) 0.9291(3) 0.0500 1.0000 Uani . . . . . .
C8 C 0.3010(4) 0.8722(3) 0.8915(4) 0.0514 1.0000 Uani . . . . . .
C9 C 0.2358(4) 0.8474(4) 0.7888(4) 0.0501 1.0000 Uani . . . . . .
C10 C 0.2797(4) 0.8189(3) 0.7261(3) 0.0448 1.0000 Uani . . . . . .
C11 C 0.2187(4) 0.7861(4) 0.6137(4) 0.0503 1.0000 Uani . . . . . .
C12 C 0.1158(4) 0.7921(4) 0.5626(4) 0.0583 1.0000 Uani . . . . . .
C13 C 0.0645(5) 0.7591(5) 0.4571(4) 0.0677 1.0000 Uani . . . . . .
C14 C 0.1173(5) 0.7217(4) 0.4091(4) 0.0630 1.0000 Uani . . . . . .
C15 C 0.2198(4) 0.7193(4) 0.4651(4) 0.0562 1.0000 Uani . . . . . .
C16 C 0.5743(5) 0.9824(4) 0.6850(4) 0.0694 1.0000 Uani . . . . . .
C17 C 0.6361(5) 1.0584(4) 0.6562(5) 0.0748 1.0000 Uani . . . . . .
C18 C 0.6537(5) 1.0266(5) 0.5754(5) 0.0758 1.0000 Uani . . . . . .
C19 C 0.6109(5) 0.9225(4) 0.5234(4) 0.0638 1.0000 Uani . . . . . .
C20 C 0.5500(4) 0.8518(4) 0.5550(4) 0.0559 1.0000 Uani . . . . . .
C21 C 0.4981(4) 0.7374(4) 0.5042(4) 0.0504 1.0000 Uani . . . . . .
C22 C 0.4919(4) 0.6895(4) 0.4135(4) 0.0582 1.0000 Uani . . . . . .
C23 C 0.4346(4) 0.5823(4) 0.3708(4) 0.0577 1.0000 Uani . . . . . .
C24 C 0.3883(4) 0.5255(4) 0.4227(4) 0.0553 1.0000 Uani . . . . . .
C25 C 0.3972(4) 0.5772(4) 0.5115(4) 0.0510 1.0000 Uani . . . . . .
C26 C 0.3484(4) 0.5285(4) 0.5737(3) 0.0484 1.0000 Uani . . . . . .
C27 C 0.3026(5) 0.4253(4) 0.5554(4) 0.0623 1.0000 Uani . . . . . .
C28 C 0.2605(6) 0.3865(4) 0.6179(4) 0.0702 1.0000 Uani . . . . . .
C29 C 0.2654(6) 0.4543(5) 0.6941(4) 0.0745 1.0000 Uani . . . . . .
C30 C 0.3127(5) 0.5593(4) 0.7100(4) 0.0662 1.0000 Uani . . . . . .
C31 C 0.4578(5) 0.5844(5) 0.2235(4) 0.0678 1.0000 Uani . . . . . .
C32 C 0.4249(5) 0.5093(5) 0.1231(4) 0.0716 1.0000 Uani . . . . . .
C33 C 0.2714(6) 0.4144(5) -0.0425(5) 0.0764 1.0000 Uani . . . . . .
C34 C 0.1398(6) 0.3641(6) -0.1057(5) 0.0835 1.0000 Uani . . . . . .
C35 C -0.0327(5) 0.2136(5) -0.1546(4) 0.0659 1.0000 Uani . . . . . .
C36 C -0.0808(5) 0.1214(4) -0.1293(4) 0.0635 1.0000 Uani . . . . . .
C37 C -0.1369(5) 0.0652(4) -0.0151(4) 0.0641 1.0000 Uani . . . . . .
C38 C -0.1570(5) 0.0947(4) 0.0735(4) 0.0635 1.0000 Uani . . . . . .
O1 O 0.4174(3) 0.5254(3) 0.2801(3) 0.0632 1.0000 Uani . . . . . .
O2 O 0.3023(3) 0.4642(3) 0.0611(3) 0.0733 1.0000 Uani . . . . . .
O3 O 0.0875(3) 0.2770(3) -0.0827(3) 0.0719 1.0000 Uani . . . . . .
O4 O -0.0977(3) 0.1490(3) -0.0428(3) 0.0623 1.0000 Uani . . . . . .
O5 O -0.2679(3) 0.0997(3) 0.0374(3) 0.0605 1.0000 Uani . . . . . .
P1 P 0.3905(2) 1.12049(16) 0.75037(15) 0.1118 1.0000 Uani D U . . . .
P2 P 0.87540(14) 0.84361(14) 0.68364(12) 0.0764 1.0000 Uani D U . . . .
F1 F 0.5009(4) 1.1688(3) 0.7327(3) 0.1097 1.0000 Uani D U . . . .
F2 F 0.2783(5) 1.0726(4) 0.7685(4) 0.1335 1.0000 Uani D U . . . .
F3 F 0.4535(4) 1.0752(3) 0.8238(3) 0.1132 1.0000 Uani D U . . . .
F4 F 0.3271(5) 1.1681(4) 0.6752(4) 0.1275 1.0000 Uani D U . . . .
F5 F 0.3395(5) 1.0171(3) 0.6570(3) 0.1253 1.0000 Uani D U . . . .
F6 F 0.4437(5) 1.2242(3) 0.8436(3) 0.1246 1.0000 Uani D U . . . .
F11 F 0.9033(3) 0.8628(4) 0.7977(3) 0.1101 1.0000 Uani D U . . . .
F12 F 0.8486(5) 0.8217(3) 0.5686(3) 0.1173 1.0000 Uani D U . . . .
F13 F 0.9200(4) 0.7581(4) 0.6824(4) 0.1108 1.0000 Uani D U . . . .
F14 F 0.8338(6) 0.9266(5) 0.6833(5) 0.1948 1.0000 Uani D U . . . .
F15 F 1.0080(4) 0.9249(4) 0.7220(4) 0.1179 1.0000 Uani D U . . . .
F16 F 0.7477(3) 0.7537(4) 0.6450(3) 0.1214 1.0000 Uani D U . . . .
N7 N 0.2116(10) 0.6088(7) 0.8742(7) 0.1674 1.0000 Uani D U . . . .
C39 C 0.2318(9) 0.6501(6) 0.9563(7) 0.1178 1.0000 Uani D U . . . .
C40 C 0.2477(8) 0.7027(7) 1.0544(6) 0.1053 1.0000 Uani D U . . . .
N8 N 0.1708(7) 0.5928(6) 0.2244(5) 0.1133 1.0000 Uani D U . . . .
C41 C 0.1428(6) 0.5044(6) 0.1905(5) 0.0913 1.0000 Uani D U . . . .
C42 C 0.1145(7) 0.3954(6) 0.1540(6) 0.1013 1.0000 Uani D U . . . .
N9 N 0.8666(13) 0.8014(12) 1.2807(11) 0.1123 0.5000 Uani D U . . . .
C43 C 0.9050(14) 0.8753(11) 1.3469(12) 0.1039 0.5000 Uani D U . . . .
C44 C 0.9456(17) 0.9658(13) 1.4364(13) 0.1281 0.5000 Uani D U . . . .
N10 N 0.0000 0.5000 0.5000 0.131(3) 1.0000 Uiso DS U . . . .
C45 C 0.0052(16) 0.5309(15) 0.5735(11) 0.136(3) 0.5000 Uiso D U . . . .
C46 C -0.0111(17) 0.5714(15) 0.6508(13) 0.129(3) 0.5000 Uiso D U . . . .
H11 H 0.6788 0.7520 0.7683 0.0813 1.0000 Uiso . . . . . .
H21 H 0.8088 0.7726 0.9289 0.0884 1.0000 Uiso . . . . . .
H31 H 0.7759 0.8298 1.0682 0.0841 1.0000 Uiso . . . . . .
H41 H 0.6136 0.8626 1.0403 0.0749 1.0000 Uiso . . . . . .
H71 H 0.4551 0.8862 1.0010 0.0573 1.0000 Uiso . . . . . .
H91 H 0.1615 0.8502 0.7620 0.0614 1.0000 Uiso . . . . . .
H121 H 0.0803 0.8186 0.5992 0.0735 1.0000 Uiso . . . . . .
H131 H -0.0071 0.7628 0.4189 0.0789 1.0000 Uiso . . . . . .
H141 H 0.0826 0.6969 0.3357 0.0724 1.0000 Uiso . . . . . .
H151 H 0.2575 0.6942 0.4298 0.0672 1.0000 Uiso . . . . . .
H161 H 0.5612 1.0041 0.7425 0.0718 1.0000 Uiso . . . . . .
H171 H 0.6656 1.1317 0.6928 0.0794 1.0000 Uiso . . . . . .
H181 H 0.6969 1.0778 0.5545 0.0851 1.0000 Uiso . . . . . .
H191 H 0.6233 0.8995 0.4658 0.0761 1.0000 Uiso . . . . . .
H221 H 0.5271 0.7303 0.3804 0.0737 1.0000 Uiso . . . . . .
H241 H 0.3503 0.4501 0.3952 0.0682 1.0000 Uiso . . . . . .
H271 H 0.2991 0.3783 0.4986 0.0742 1.0000 Uiso . . . . . .
H281 H 0.2288 0.3129 0.6066 0.0848 1.0000 Uiso . . . . . .
H291 H 0.2356 0.4298 0.7384 0.0916 1.0000 Uiso . . . . . .
H301 H 0.3158 0.6073 0.7659 0.0787 1.0000 Uiso . . . . . .
H311 H 0.5426 0.6264 0.2608 0.0870 1.0000 Uiso . . . . . .
H312 H 0.4206 0.6293 0.2129 0.0870 1.0000 Uiso . . . . . .
H321 H 0.4656 0.5460 0.0905 0.0897 1.0000 Uiso . . . . . .
H322 H 0.4473 0.4552 0.1335 0.0897 1.0000 Uiso . . . . . .
H331 H 0.3084 0.4657 -0.0667 0.0881 1.0000 Uiso . . . . . .
H332 H 0.2984 0.3617 -0.0476 0.0881 1.0000 Uiso . . . . . .
H341 H 0.1111 0.4138 -0.0908 0.1000 1.0000 Uiso . . . . . .
H342 H 0.1197 0.3417 -0.1770 0.1000 1.0000 Uiso . . . . . .
H351 H -0.0765 0.2528 -0.1528 0.0825 1.0000 Uiso . . . . . .
H352 H -0.0395 0.1913 -0.2218 0.0825 1.0000 Uiso . . . . . .
H361 H -0.1559 0.0701 -0.1865 0.0753 1.0000 Uiso . . . . . .
H362 H -0.0262 0.0919 -0.1153 0.0753 1.0000 Uiso . . . . . .
H371 H -0.2103 0.0104 -0.0716 0.0784 1.0000 Uiso . . . . . .
H372 H -0.0784 0.0401 0.0021 0.0784 1.0000 Uiso . . . . . .
H381 H -0.0933 0.1620 0.1227 0.0760 1.0000 Uiso . . . . . .
H382 H -0.1609 0.0429 0.1046 0.0760 1.0000 Uiso . . . . . .
H401 H 0.3171 0.7063 1.1066 0.1490 1.0000 Uiso . . . . . .
H402 H 0.2577 0.7726 1.0610 0.1490 1.0000 Uiso . . . . . .
H403 H 0.1791 0.6647 1.0617 0.1490 1.0000 Uiso . . . . . .
H421 H 0.0434 0.3589 0.0895 0.1193 1.0000 Uiso . . . . . .
H422 H 0.1022 0.3652 0.2027 0.1193 1.0000 Uiso . . . . . .
H423 H 0.1790 0.3891 0.1454 0.1193 1.0000 Uiso . . . . . .
H441 H 1.0113 1.0246 1.4420 0.1591 0.5000 Uiso . . . . . .
H442 H 0.9705 0.9491 1.4967 0.1591 0.5000 Uiso . . . . . .
H443 H 0.8817 0.9831 1.4294 0.1591 0.5000 Uiso . . . . . .
H461 H 0.0486 0.5777 0.7138 0.1541 0.5000 Uiso . . . . . .
H462 H -0.0052 0.6396 0.6540 0.1541 0.5000 Uiso . . . . . .
H463 H -0.0886 0.5261 0.6406 0.1541 0.5000 Uiso . . . . . .

loop_
_atom_site_aniso_label
_atom_site_aniso_U_11
_atom_site_aniso_U_22
_atom_site_aniso_U_33
_atom_site_aniso_U_23
_atom_site_aniso_U_13
_atom_site_aniso_U_12
Co1 0.0477(4) 0.0546(4) 0.0462(4) 0.0209(3) 0.0261(3) 0.0225(3)
N1 0.0510(19) 0.063(2) 0.058(2) 0.0291(18) 0.0338(17) 0.0293(17)
N2 0.0432(17) 0.0489(19) 0.0477(19) 0.0231(16) 0.0228(15) 0.0204(15)
N3 0.0401(17) 0.055(2) 0.049(2) 0.0231(16) 0.0228(15) 0.0214(16)
N4 0.053(2) 0.060(2) 0.049(2) 0.0218(18) 0.0200(17) 0.0195(18)
N5 0.0424(17) 0.062(2) 0.0476(19) 0.0250(17) 0.0219(16) 0.0265(17)
N6 0.060(2) 0.052(2) 0.056(2) 0.0206(18) 0.0288(18) 0.0194(17)
C1 0.055(2) 0.070(3) 0.079(3) 0.031(2) 0.045(2) 0.032(2)
C2 0.061(3) 0.076(3) 0.083(3) 0.038(3) 0.037(2) 0.038(2)
C3 0.056(2) 0.088(3) 0.066(3) 0.036(2) 0.021(2) 0.037(2)
C4 0.054(2) 0.071(3) 0.063(3) 0.031(2) 0.032(2) 0.029(2)
C5 0.046(2) 0.054(2) 0.050(2) 0.0196(19) 0.0236(19) 0.0203(19)
C6 0.045(2) 0.048(2) 0.050(2) 0.0206(18) 0.0262(18) 0.0215(18)
C7 0.046(2) 0.049(2) 0.049(2) 0.0155(19) 0.0205(18) 0.0176(18)
C8 0.048(2) 0.042(2) 0.064(3) 0.0158(19) 0.030(2) 0.0178(18)
C9 0.041(2) 0.056(2) 0.056(2) 0.022(2) 0.0246(19) 0.0228(18)
C10 0.039(2) 0.039(2) 0.057(2) 0.0197(18) 0.0245(18) 0.0152(17)
C11 0.045(2) 0.049(2) 0.052(2) 0.0215(19) 0.0211(19) 0.0174(18)
C12 0.050(2) 0.073(3) 0.061(3) 0.033(2) 0.029(2) 0.029(2)
C13 0.050(2) 0.083(3) 0.065(3) 0.032(2) 0.020(2) 0.028(2)
C14 0.055(2) 0.071(3) 0.054(3) 0.029(2) 0.020(2) 0.024(2)
C15 0.058(2) 0.061(3) 0.049(2) 0.024(2) 0.026(2) 0.024(2)
C16 0.067(3) 0.060(3) 0.053(3) 0.015(2) 0.015(2) 0.016(2)
C17 0.070(3) 0.047(3) 0.081(3) 0.023(2) 0.019(3) 0.017(2)
C18 0.074(3) 0.065(3) 0.074(3) 0.035(3) 0.027(3) 0.019(2)
C19 0.057(2) 0.068(3) 0.065(3) 0.034(2) 0.029(2) 0.022(2)
C20 0.045(2) 0.070(3) 0.052(2) 0.033(2) 0.0209(19) 0.022(2)
C21 0.048(2) 0.064(3) 0.055(2) 0.033(2) 0.0292(19) 0.031(2)
C22 0.053(2) 0.071(3) 0.060(3) 0.032(2) 0.030(2) 0.030(2)
C23 0.055(2) 0.077(3) 0.058(3) 0.031(2) 0.032(2) 0.039(2)
C24 0.055(2) 0.056(3) 0.060(3) 0.022(2) 0.028(2) 0.028(2)
C25 0.044(2) 0.064(3) 0.050(2) 0.022(2) 0.0236(18) 0.028(2)
C26 0.044(2) 0.051(2) 0.049(2) 0.0204(19) 0.0204(18) 0.0208(18)
C27 0.068(3) 0.064(3) 0.054(3) 0.019(2) 0.030(2) 0.028(2)
C28 0.083(3) 0.065(3) 0.065(3) 0.028(2) 0.038(2) 0.029(2)
C29 0.086(3) 0.079(3) 0.064(3) 0.032(2) 0.049(2) 0.026(3)
C30 0.090(3) 0.051(3) 0.056(3) 0.020(2) 0.043(2) 0.020(2)
C31 0.075(3) 0.077(3) 0.065(3) 0.032(2) 0.046(2) 0.032(2)
C32 0.079(3) 0.084(3) 0.061(3) 0.029(2) 0.044(2) 0.034(3)
C33 0.079(3) 0.079(3) 0.062(3) 0.030(2) 0.037(2) 0.021(3)
C34 0.082(3) 0.101(4) 0.067(3) 0.042(3) 0.035(3) 0.036(3)
C35 0.059(2) 0.083(3) 0.064(3) 0.031(2) 0.031(2) 0.037(2)
C36 0.054(2) 0.077(3) 0.057(3) 0.015(2) 0.029(2) 0.029(2)
C37 0.066(2) 0.061(3) 0.068(3) 0.020(2) 0.035(2) 0.032(2)
C38 0.059(2) 0.069(3) 0.063(3) 0.018(2) 0.030(2) 0.030(2)
O1 0.078(2) 0.067(2) 0.0597(19) 0.0255(16) 0.0441(17) 0.0345(17)
O2 0.068(2) 0.089(2) 0.065(2) 0.0301(18) 0.0391(17) 0.0290(18)
O3 0.071(2) 0.083(2) 0.0575(19) 0.0317(18) 0.0318(17) 0.0253(18)
O4 0.0700(19) 0.063(2) 0.067(2) 0.0210(16) 0.0437(17) 0.0337(16)
O5 0.0574(17) 0.078(2) 0.0549(18) 0.0197(16) 0.0332(15) 0.0347(16)
P1 0.1447(16) 0.0833(12) 0.0773(11) 0.0372(9) 0.0555(11) 0.0128(11)
P2 0.0605(8) 0.0894(11) 0.0700(9) 0.0155(8) 0.0258(7) 0.0367(8)
F1 0.146(3) 0.086(2) 0.080(2) 0.0351(18) 0.063(2) 0.023(2)
F2 0.139(3) 0.131(3) 0.121(3) 0.073(2) 0.067(2) 0.031(3)
F3 0.139(3) 0.099(2) 0.071(2) 0.0358(18) 0.049(2) 0.021(2)
F4 0.155(3) 0.116(3) 0.112(3) 0.065(2) 0.076(2) 0.036(2)
F5 0.160(3) 0.087(2) 0.073(2) 0.0293(18) 0.044(2) 0.008(2)
F6 0.169(3) 0.089(2) 0.100(3) 0.035(2) 0.078(2) 0.026(2)
F11 0.0720(19) 0.154(3) 0.076(2) 0.007(2) 0.0359(17) 0.040(2)
F12 0.133(3) 0.102(3) 0.067(2) 0.0229(19) 0.027(2) 0.027(2)
F13 0.106(2) 0.129(3) 0.117(3) 0.036(2) 0.057(2) 0.075(2)
F14 0.199(3) 0.164(3) 0.134(3) -0.028(3) -0.023(3) 0.140(3)
F15 0.086(2) 0.119(3) 0.108(3) 0.047(2) 0.030(2) 0.017(2)
F16 0.0696(19) 0.152(3) 0.095(2) -0.011(2) 0.0473(18) 0.022(2)
N7 0.250(4) 0.137(4) 0.155(4) 0.058(4) 0.149(4) 0.071(4)
C39 0.184(4) 0.095(4) 0.133(4) 0.062(3) 0.114(3) 0.073(3)
C40 0.140(3) 0.120(4) 0.112(4) 0.059(3) 0.085(3) 0.082(3)
N8 0.140(3) 0.118(4) 0.101(3) 0.042(3) 0.068(3) 0.066(3)
C41 0.093(3) 0.112(3) 0.083(3) 0.032(3) 0.054(3) 0.050(3)
C42 0.098(3) 0.100(4) 0.100(4) 0.026(3) 0.058(3) 0.033(3)
N9 0.142(4) 0.132(5) 0.126(5) 0.088(4) 0.075(4) 0.093(4)
C43 0.123(4) 0.111(4) 0.135(5) 0.093(3) 0.072(4) 0.075(4)
C44 0.143(4) 0.113(5) 0.142(5) 0.076(4) 0.069(5) 0.055(5)

loop_
_atom_type_symbol
_atom_type_scat_dispersion_real
_atom_type_scat_dispersion_imag
_atom_type_scat_Cromer_Mann_a1
_atom_type_scat_Cromer_Mann_b1
_atom_type_scat_Cromer_Mann_a2
_atom_type_scat_Cromer_Mann_b2
_atom_type_scat_Cromer_Mann_a3
_atom_type_scat_Cromer_Mann_b3
_atom_type_scat_Cromer_Mann_a4
_atom_type_scat_Cromer_Mann_b4
_atom_type_scat_Cromer_Mann_c
_atom_type_scat_source
C 0.0033 0.0016 2.3100 20.8439 1.0200 10.2075 1.5886 0.5687 0.8650 51.6512 0.2156 'International Tables Vol C 4.2.6.8 and 6.1.1.4'
H 0.0000 0.0000 0.4930 10.5109 0.3229 26.1257 0.1402 3.1424 0.0408 57.7998 0.0030 'International Tables Vol C 4.2.6.8 and 6.1.1.4'
Co 0.3494 0.9721 12.2841 4.2791 7.3409 0.2784 4.0034 13.5359 2.3488 71.1692 1.0118 'International Tables Vol C 4.2.6.8 and 6.1.1.4'
N 0.0061 0.0033 12.2126 0.0057 3.1322 9.8933 2.0125 28.9975 1.1663 0.5826 -11.5290 'International Tables Vol C 4.2.6.8 and 6.1.1.4'
O 0.0106 0.0060 3.0485 13.2771 2.2868 5.7011 1.5463 0.3239 0.8670 32.9089 0.2508 'International Tables Vol C 4.2.6.8 and 6.1.1.4'
P 0.1023 0.0942 6.4345 1.9067 4.1791 27.1570 1.7800 0.5260 1.4908 68.1645 1.1149 'International Tables Vol C 4.2.6.8 and 6.1.1.4'
F 0.0171 0.0103 3.5392 10.2825 2.6412 4.2944 1.5170 0.2615 1.0243 26.1476 0.2776 'International Tables Vol C 4.2.6.8 and 6.1.1.4'

loop_
_geom_angle_atom_site_label_1
_geom_angle_site_symmetry_1
_geom_angle_atom_site_label_2
_geom_angle_site_symmetry_2
_geom_angle_atom_site_label_3
_geom_angle_site_symmetry_3
_geom_angle
_geom_angle_publ_flag
N1 . Co1 . N2 . 77.63(15) yes
N1 . Co1 . N3 . 154.93(15) yes
N2 . Co1 . N3 . 77.31(14) yes
N1 . Co1 . N4 . 94.75(15) yes
N2 . Co1 . N4 . 107.64(16) yes
N3 . Co1 . N4 . 92.00(15) yes
N1 . Co1 . N5 . 110.62(15) yes
N2 . Co1 . N5 . 170.20(15) yes
N3 . Co1 . N5 . 94.41(14) yes
N4 . Co1 . N5 . 77.55(16) yes
N1 . Co1 . N6 . 89.13(15) yes
N2 . Co1 . N6 . 98.63(15) yes
N3 . Co1 . N6 . 95.42(15) yes
N4 . Co1 . N6 . 153.67(17) yes
N5 . Co1 . N6 . 76.72(16) yes
Co1 . N1 . C1 . 127.2(3) yes
Co1 . N1 . C5 . 114.6(3) yes
C1 . N1 . C5 . 117.9(4) yes
Co1 . N2 . C6 . 119.7(3) yes
Co1 . N2 . C10 . 120.4(3) yes
C6 . N2 . C10 . 119.7(4) yes
Co1 . N3 . C11 . 114.0(3) yes
Co1 . N3 . C15 . 127.8(3) yes
C11 . N3 . C15 . 118.1(4) yes
Co1 . N4 . C16 . 127.0(4) yes
Co1 . N4 . C20 . 114.4(3) yes
C16 . N4 . C20 . 118.4(4) yes
Co1 . N5 . C21 . 118.6(3) yes
Co1 . N5 . C25 . 119.7(3) yes
C21 . N5 . C25 . 120.2(4) yes
Co1 . N6 . C26 . 115.4(3) yes
Co1 . N6 . C30 . 126.7(3) yes
C26 . N6 . C30 . 117.9(4) yes
N1 . C1 . C2 . 123.2(5) yes
N1 . C1 . H11 . 118.4 no
C2 . C1 . H11 . 118.4 no
C1 . C2 . C3 . 118.1(5) yes
C1 . C2 . H21 . 121.0 no
C3 . C2 . H21 . 121.0 no
C2 . C3 . C4 . 119.5(5) yes
C2 . C3 . H31 . 120.3 no
C4 . C3 . H31 . 120.3 no
C3 . C4 . C5 . 119.0(5) yes
C3 . C4 . H41 . 120.5 no
C5 . C4 . H41 . 120.5 no
C4 . C5 . N1 . 122.3(4) yes
C4 . C5 . C6 . 122.4(4) yes
N1 . C5 . C6 . 115.3(4) yes
C5 . C6 . N2 . 112.5(4) yes
C5 . C6 . C7 . 125.4(4) yes
N2 . C6 . C7 . 122.0(4) yes
C6 . C7 . C8 . 117.8(4) yes
C6 . C7 . H71 . 121.1 no
C8 . C7 . H71 . 121.1 no
C7 . C8 . O5 2_566 115.1(4) yes
C7 . C8 . C9 . 120.4(4) yes
O5 2_566 C8 . C9 . 124.5(4) yes
C8 . C9 . C10 . 117.9(4) yes
C8 . C9 . H91 . 121.1 no
C10 . C9 . H91 . 121.1 no
C9 . C10 . N2 . 122.3(4) yes
C9 . C10 . C11 . 124.6(4) yes
N2 . C10 . C11 . 113.0(4) yes
C10 . C11 . N3 . 115.1(4) yes
C10 . C11 . C12 . 122.5(4) yes
N3 . C11 . C12 . 122.4(4) yes
C11 . C12 . C13 . 118.5(5) yes
C11 . C12 . H121 . 120.8 no
C13 . C12 . H121 . 120.8 no
C12 . C13 . C14 . 118.5(5) yes
C12 . C13 . H131 . 120.7 no
C14 . C13 . H131 . 120.7 no
C13 . C14 . C15 . 119.6(5) yes
C13 . C14 . H141 . 120.2 no
C15 . C14 . H141 . 120.2 no
C14 . C15 . N3 . 122.9(5) yes
C14 . C15 . H151 . 118.6 no
N3 . C15 . H151 . 118.6 no
N4 . C16 . C17 . 122.0(6) yes
N4 . C16 . H161 . 119.0 no
C17 . C16 . H161 . 119.0 no
C16 . C17 . C18 . 118.3(5) yes
C16 . C17 . H171 . 120.9 no
C18 . C17 . H171 . 120.9 no
C17 . C18 . C19 . 120.6(5) yes
C17 . C18 . H181 . 119.7 no
C19 . C18 . H181 . 119.7 no
C18 . C19 . C20 . 118.3(5) yes
C18 . C19 . H191 . 120.8 no
C20 . C19 . H191 . 120.8 no
C19 . C20 . N4 . 122.5(5) yes
C19 . C20 . C21 . 123.4(5) yes
N4 . C20 . C21 . 114.2(4) yes
C20 . C21 . N5 . 114.2(4) yes
C20 . C21 . C22 . 124.3(4) yes
N5 . C21 . C22 . 121.5(5) yes
C21 . C22 . C23 . 118.7(4) yes
C21 . C22 . H221 . 120.6 no
C23 . C22 . H221 . 120.6 no
C22 . C23 . C24 . 119.1(5) yes
C22 . C23 . O1 . 124.9(5) yes
C24 . C23 . O1 . 116.0(5) yes
C23 . C24 . C25 . 119.3(5) yes
C23 . C24 . H241 . 120.4 no
C25 . C24 . H241 . 120.4 no
C24 . C25 . N5 . 121.2(4) yes
C24 . C25 . C26 . 125.9(4) yes
N5 . C25 . C26 . 112.9(4) yes
C25 . C26 . N6 . 114.1(4) yes
C25 . C26 . C27 . 123.8(4) yes
N6 . C26 . C27 . 122.2(4) yes
C26 . C27 . C28 . 120.1(5) yes
C26 . C27 . H271 . 119.9 no
C28 . C27 . H271 . 119.9 no
C27 . C28 . C29 . 117.6(5) yes
C27 . C28 . H281 . 121.2 no
C29 . C28 . H281 . 121.2 no
C28 . C29 . C30 . 120.4(5) yes
C28 . C29 . H291 . 119.8 no
C30 . C29 . H291 . 119.8 no
C29 . C30 . N6 . 121.8(5) yes
C29 . C30 . H301 . 119.1 no
N6 . C30 . H301 . 119.1 no
C32 . C31 . O1 . 108.5(5) yes
C32 . C31 . H311 . 109.7 no
O1 . C31 . H311 . 109.7 no
C32 . C31 . H312 . 109.7 no
O1 . C31 . H312 . 109.7 no
H311 . C31 . H312 . 109.5 no
C31 . C32 . O2 . 109.4(5) yes
C31 . C32 . H321 . 109.5 no
O2 . C32 . H321 . 109.5 no
C31 . C32 . H322 . 109.5 no
O2 . C32 . H322 . 109.5 no
H321 . C32 . H322 . 109.5 no
C34 . C33 . O2 . 109.4(5) yes
C34 . C33 . H331 . 109.5 no
O2 . C33 . H331 . 109.5 no
C34 . C33 . H332 . 109.5 no
O2 . C33 . H332 . 109.5 no
H331 . C33 . H332 . 109.5 no
C33 . C34 . O3 . 109.3(5) yes
C33 . C34 . H341 . 109.5 no
O3 . C34 . H341 . 109.5 no
C33 . C34 . H342 . 109.5 no
O3 . C34 . H342 . 109.5 no
H341 . C34 . H342 . 109.5 no
C36 . C35 . O3 . 109.1(4) yes
C36 . C35 . H351 . 109.6 no
O3 . C35 . H351 . 109.6 no
C36 . C35 . H352 . 109.6 no
O3 . C35 . H352 . 109.6 no
H351 . C35 . H352 . 109.5 no
C35 . C36 . O4 . 110.9(4) yes
C35 . C36 . H361 . 109.1 no
O4 . C36 . H361 . 109.1 no
C35 . C36 . H362 . 109.1 no
O4 . C36 . H362 . 109.1 no
H361 . C36 . H362 . 109.5 no
C38 . C37 . O4 . 111.0(4) yes
C38 . C37 . H371 . 109.1 no
O4 . C37 . H371 . 109.1 no
C38 . C37 . H372 . 109.1 no
O4 . C37 . H372 . 109.1 no
H371 . C37 . H372 . 109.5 no
C37 . C38 . O5 . 107.7(4) yes
C37 . C38 . H381 . 109.9 no
O5 . C38 . H381 . 109.9 no
C37 . C38 . H382 . 109.9 no
O5 . C38 . H382 . 109.9 no
H381 . C38 . H382 . 109.5 no
C31 . O1 . C23 . 115.8(4) yes
C33 . O2 . C32 . 110.9(4) yes
C35 . O3 . C34 . 111.7(4) yes
C36 . O4 . C37 . 111.7(4) yes
C38 . O5 . C8 2_566 116.7(4) yes
F1 . P1 . F2 . 179.4(3) yes
F1 . P1 . F3 . 91.2(3) yes
F2 . P1 . F3 . 89.3(3) yes
F1 . P1 . F4 . 88.3(3) yes
F2 . P1 . F4 . 91.3(3) yes
F3 . P1 . F4 . 179.4(3) yes
F1 . P1 . F5 . 89.1(3) yes
F2 . P1 . F5 . 91.3(3) yes
F3 . P1 . F5 . 90.1(3) yes
F4 . P1 . F5 . 90.2(3) yes
F1 . P1 . F6 . 89.9(3) yes
F2 . P1 . F6 . 89.7(3) yes
F3 . P1 . F6 . 89.6(3) yes
F4 . P1 . F6 . 90.1(3) yes
F5 . P1 . F6 . 178.9(4) yes
F11 . P2 . F12 . 178.3(3) yes
F11 . P2 . F13 . 89.9(3) yes
F12 . P2 . F13 . 88.4(3) yes
F11 . P2 . F14 . 91.2(4) yes
F12 . P2 . F14 . 90.5(4) yes
F13 . P2 . F14 . 178.6(4) yes
F11 . P2 . F15 . 88.7(2) yes
F12 . P2 . F15 . 91.1(3) yes
F13 . P2 . F15 . 86.3(3) yes
F14 . P2 . F15 . 92.9(4) yes
F11 . P2 . F16 . 91.3(2) yes
F12 . P2 . F16 . 88.6(2) yes
F13 . P2 . F16 . 87.8(3) yes
F14 . P2 . F16 . 93.0(4) yes
F15 . P2 . F16 . 174.1(3) yes
N7 . C39 . C40 . 174.9(11) yes
C39 . C40 . H401 . 109.5 no
C39 . C40 . H402 . 109.5 no
H401 . C40 . H402 . 109.5 no
C39 . C40 . H403 . 109.5 no
H401 . C40 . H403 . 109.5 no
H402 . C40 . H403 . 109.5 no
N8 . C41 . C42 . 176.3(8) yes
C41 . C42 . H421 . 109.5 no
C41 . C42 . H422 . 109.5 no
H421 . C42 . H422 . 109.5 no
C41 . C42 . H423 . 109.5 no
H421 . C42 . H423 . 109.5 no
H422 . C42 . H423 . 109.5 no
N9 . C43 . C44 . 173.8(15) yes
C43 . C44 . H441 . 109.5 no
C43 . C44 . H442 . 109.5 no
H441 . C44 . H442 . 109.5 no
C43 . C44 . H443 . 109.5 no
H441 . C44 . H443 . 109.5 no
H442 . C44 . H443 . 109.5 no
N10 . C45 . C46 . 166.1(17) yes
C45 . C46 . H461 . 109.5 no
C45 . C46 . H462 . 109.4 no
H461 . C46 . H462 . 109.5 no
C45 . C46 . H463 . 109.4 no
H461 . C46 . H463 . 109.5 no
H462 . C46 . H463 . 109.6 no

loop_
_geom_bond_atom_site_label_1
_geom_bond_site_symmetry_1
_geom_bond_atom_site_label_2
_geom_bond_site_symmetry_2
_geom_bond_distance
_geom_bond_publ_flag
Co1 . N1 . 2.119(4) yes
Co1 . N2 . 1.991(4) yes
Co1 . N3 . 2.136(4) yes
Co1 . N4 . 2.126(4) yes
Co1 . N5 . 2.004(4) yes
Co1 . N6 . 2.137(4) yes
N1 . C1 . 1.350(6) yes
N1 . C5 . 1.328(6) yes
N2 . C6 . 1.352(6) yes
N2 . C10 . 1.334(6) yes
N3 . C11 . 1.338(6) yes
N3 . C15 . 1.332(6) yes
N4 . C16 . 1.335(7) yes
N4 . C20 . 1.348(6) yes
N5 . C21 . 1.341(6) yes
N5 . C25 . 1.349(6) yes
N6 . C26 . 1.337(6) yes
N6 . C30 . 1.339(6) yes
C1 . C2 . 1.370(8) yes
C1 . H11 . 0.970 no
C2 . C3 . 1.390(8) yes
C2 . H21 . 0.970 no
C3 . C4 . 1.362(8) yes
C3 . H31 . 0.970 no
C4 . C5 . 1.394(7) yes
C4 . H41 . 0.970 no
C5 . C6 . 1.494(6) yes
C6 . C7 . 1.363(6) yes
C7 . C8 . 1.397(7) yes
C7 . H71 . 0.970 no
C8 . O5 2_566 1.360(6) yes
C8 . C9 . 1.385(7) yes
C9 . C10 . 1.370(6) yes
C9 . H91 . 0.970 no
C10 . C11 . 1.489(7) yes
C11 . C12 . 1.387(7) yes
C12 . C13 . 1.395(8) yes
C12 . H121 . 0.970 no
C13 . C14 . 1.364(8) yes
C13 . H131 . 0.970 no
C14 . C15 . 1.373(7) yes
C14 . H141 . 0.970 no
C15 . H151 . 0.970 no
C16 . C17 . 1.400(8) yes
C16 . H161 . 0.970 no
C17 . C18 . 1.360(9) yes
C17 . H171 . 0.970 no
C18 . C19 . 1.373(8) yes
C18 . H181 . 0.970 no
C19 . C20 . 1.376(7) yes
C19 . H191 . 0.970 no
C20 . C21 . 1.484(7) yes
C21 . C22 . 1.378(7) yes
C22 . C23 . 1.378(8) yes
C22 . H221 . 0.970 no
C23 . C24 . 1.405(7) yes
C23 . O1 . 1.354(6) yes
C24 . C25 . 1.353(7) yes
C24 . H241 . 0.970 no
C25 . C26 . 1.497(7) yes
C26 . C27 . 1.352(7) yes
C27 . C28 . 1.394(8) yes
C27 . H271 . 0.970 no
C28 . C29 . 1.338(8) yes
C28 . H281 . 0.970 no
C29 . C30 . 1.383(8) yes
C29 . H291 . 0.970 no
C30 . H301 . 0.970 no
C31 . C32 . 1.501(8) yes
C31 . O1 . 1.451(6) yes
C31 . H311 . 0.970 no
C31 . H312 . 0.970 no
C32 . O2 . 1.409(7) yes
C32 . H321 . 0.970 no
C32 . H322 . 0.970 no
C33 . C34 . 1.504(9) yes
C33 . O2 . 1.432(7) yes
C33 . H331 . 0.970 no
C33 . H332 . 0.970 no
C34 . O3 . 1.414(8) yes
C34 . H341 . 0.970 no
C34 . H342 . 0.970 no
C35 . C36 . 1.481(8) yes
C35 . O3 . 1.417(7) yes
C35 . H351 . 0.970 no
C35 . H352 . 0.970 no
C36 . O4 . 1.422(6) yes
C36 . H361 . 0.970 no
C36 . H362 . 0.970 no
C37 . C38 . 1.483(7) yes
C37 . O4 . 1.377(7) yes
C37 . H371 . 0.970 no
C37 . H372 . 0.970 no
C38 . O5 . 1.452(7) yes
C38 . H381 . 0.970 no
C38 . H382 . 0.970 no
P1 . F1 . 1.574(5) yes
P1 . F2 . 1.599(6) yes
P1 . F3 . 1.562(5) yes
P1 . F4 . 1.605(6) yes
P1 . F5 . 1.589(5) yes
P1 . F6 . 1.584(5) yes
P2 . F11 . 1.578(4) yes
P2 . F12 . 1.592(5) yes
P2 . F13 . 1.581(5) yes
P2 . F14 . 1.519(5) yes
P2 . F15 . 1.586(5) yes
P2 . F16 . 1.580(4) yes
N7 . C39 . 1.159(9) yes
C39 . C40 . 1.438(10) yes
C40 . H401 . 0.970 no
C40 . H402 . 0.970 no
C40 . H403 . 0.970 no
N8 . C41 . 1.165(8) yes
C41 . C42 . 1.450(10) yes
C42 . H421 . 0.970 no
C42 . H422 . 0.970 no
C42 . H423 . 0.970 no
N9 . C43 . 1.126(13) yes
C43 . C44 . 1.472(15) yes
C44 . H441 . 0.970 no
C44 . H442 . 0.970 no
C44 . H443 . 0.970 no
N10 . C45 . 1.086(13) yes
C45 . C46 . 1.341(14) yes
C46 . H461 . 0.970 no
C46 . H462 . 0.970 no
C46 . H463 . 0.970 no
